data_4322146
loop_
_publ_author_name
'Josemon Jacob'
'Ilia A. Guzei'
'James H. Espenson'

_publ_contact_author_address
;
   Department of Chemistry
   Iowa State University of Science and Technology
   Ames, Iowa, 50011
   USA
;
_publ_contact_author_email iguzei@iastate.edu
_publ_contact_author_fax +515-294-5717
_publ_contact_author_name
;
Ilia A. Guzei
;
_publ_contact_author_phone +515-294-6419
_publ_section_title
;
 Synthesis and Structural Characterization of Novel Terminal and Bridging
 Re(V)-Sulfido Complexes
;
_journal_name_full 'Inorganic Chemistry'
_journal_page_first 3266
_journal_page_last 3267
_journal_paper_doi 10.1021/ic990354v
_journal_volume 38
_journal_year 1999
_chemical_formula_sum 'C16 H18 O Re2 S5'
_chemical_formula_weight 759.00
_chemical_name_systematic
; 
 ? 
;
_space_group_IT_number 14
_symmetry_cell_setting monoclinic
_symmetry_space_group_name_Hall '-P 2ybc'
_symmetry_space_group_name_H-M 'P 1 21/c 1'
_atom_sites_solution_hydrogens geom
_atom_sites_solution_primary direct
_atom_sites_solution_secondary difmap
_audit_creation_method SHELXL-97
_cell_angle_alpha 90.00
_cell_angle_beta 90.4230(10)
_cell_angle_gamma 90.00
_cell_formula_units_Z 4
_cell_length_a 11.2214(6)
_cell_length_b 12.8234(7)
_cell_length_c 13.7784(8)
_cell_measurement_temperature 193(2)
_cell_volume 1982.61(19)
_computing_cell_refinement 'Bruker SMART'
_computing_data_collection 'Bruker SMART'
_computing_data_reduction 'Bruker SHELXTL'
_computing_molecular_graphics 'Bruker SHELXTL'
_computing_publication_material 'Bruker SHELXTL'
_computing_structure_refinement 'SHELXL-97 (Sheldrick, 1997)'
_computing_structure_solution 'SHELXS-97 (Sheldrick, 1990)'
_diffrn_ambient_temperature 193(2)
_diffrn_measured_fraction_theta_full 0.949
_diffrn_measured_fraction_theta_max 0.949
_diffrn_measurement_device_type 'CCD area detector'
_diffrn_measurement_method 'phi and omega scans'
_diffrn_radiation_monochromator graphite
_diffrn_radiation_source 'fine-focus sealed tube'
_diffrn_radiation_type MoK\a
_diffrn_radiation_wavelength 0.71073
_diffrn_reflns_av_R_equivalents 0.0000
_diffrn_reflns_av_sigmaI/netI 0.0286
_diffrn_reflns_limit_h_max 14
_diffrn_reflns_limit_h_min -13
_diffrn_reflns_limit_k_max 16
_diffrn_reflns_limit_k_min 0
_diffrn_reflns_limit_l_max 17
_diffrn_reflns_limit_l_min 0
_diffrn_reflns_number 3839
_diffrn_reflns_theta_full 26.37
_diffrn_reflns_theta_max 26.37
_diffrn_reflns_theta_min 2.17
_exptl_absorpt_coefficient_mu 12.728
_exptl_absorpt_correction_T_max 0.3938
_exptl_absorpt_correction_T_min 0.0778
_exptl_absorpt_correction_type empirical
_exptl_crystal_density_diffrn 2.543
_exptl_crystal_density_method 'not measured'
_exptl_crystal_F_000 1408
_exptl_crystal_size_max 0.41
_exptl_crystal_size_mid 0.39
_exptl_crystal_size_min 0.09
_refine_diff_density_max 0.965
_refine_diff_density_min -0.863
_refine_diff_density_rms 0.148
_refine_ls_extinction_method none
_refine_ls_goodness_of_fit_ref 1.006
_refine_ls_hydrogen_treatment mixed
_refine_ls_matrix_type full
_refine_ls_number_parameters 219
_refine_ls_number_reflns 3839
_refine_ls_number_restraints 0
_refine_ls_restrained_S_all 1.006
_refine_ls_R_factor_all 0.0269
_refine_ls_R_factor_gt 0.0203
_refine_ls_shift/su_max 0.002
_refine_ls_shift/su_mean 0.000
_refine_ls_structure_factor_coef Fsqd
_refine_ls_weighting_details 'calc w=1/[\s^2^(Fo^2^)+(0.0252P)^2^+0.0000P] where P=(Fo^2^+2Fc^2^)/3'
_refine_ls_weighting_scheme calc
_refine_ls_wR_factor_gt 0.0449
_refine_ls_wR_factor_ref 0.0466
_reflns_number_gt 3334
_reflns_number_total 3839
_reflns_threshold_expression >2sigma(I)
_cod_data_source_file ic990354v_2.cif
_cod_data_source_block esp11tm
_cod_database_code 4322146

loop_
_symmetry_equiv_pos_as_xyz
'x, y, z'
'-x, y+1/2, -z+1/2'
'-x, -y, -z'
'x, -y-1/2, z-1/2'

loop_
_atom_site_label
_atom_site_type_symbol
_atom_site_fract_x
_atom_site_fract_y
_atom_site_fract_z
_atom_site_U_iso_or_equiv
_atom_site_adp_type
_atom_site_occupancy
_atom_site_symmetry_multiplicity
_atom_site_calc_flag
_atom_site_refinement_flags
_atom_site_disorder_assembly
_atom_site_disorder_group
Re1 Re 0.803046(18) 0.846177(13) 0.504785(11) 0.02236(6) Uani 1 1 d . . .
Re2 Re 0.952113(17) 0.714463(12) 0.609915(11) 0.01961(6) Uani 1 1 d . . .
S1 S 0.77629(11) 0.78751(8) 0.66727(7) 0.0220(2) Uani 1 1 d . . .
S2 S 0.72776(13) 1.00683(8) 0.55384(8) 0.0298(3) Uani 1 1 d . . .
S3 S 1.04338(12) 0.79221(8) 0.73660(7) 0.0256(3) Uani 1 1 d . . .
S4 S 1.10334(12) 0.59270(8) 0.59895(8) 0.0269(3) Uani 1 1 d . . .
S5 S 0.99105(12) 0.78511(9) 0.46895(7) 0.0279(3) Uani 1 1 d . . .
O O 0.7029(3) 0.7775(2) 0.4406(2) 0.0342(8) Uani 1 1 d . . .
C1 C 0.8651(5) 0.9589(4) 0.3975(3) 0.0339(12) Uani 1 1 d . . .
H1A H 0.8946 0.9217 0.3403 0.051 Uiso 1 1 calc R . .
H1B H 0.9296 1.0009 0.4257 0.051 Uiso 1 1 calc R . .
H1C H 0.7990 1.0046 0.3783 0.051 Uiso 1 1 calc R . .
C2 C 0.8457(5) 0.5762(3) 0.6127(3) 0.0304(11) Uani 1 1 d . . .
H2A H 0.8043 0.5682 0.5503 0.046 Uiso 1 1 calc R . .
H2B H 0.7870 0.5816 0.6648 0.046 Uiso 1 1 calc R . .
H2C H 0.8970 0.5156 0.6243 0.046 Uiso 1 1 calc R . .
C3 C 0.7893(5) 0.8997(3) 0.7507(3) 0.0265(11) Uani 1 1 d . . .
H3A H 0.8057 0.8753 0.8177 0.032 Uiso 1 1 calc R . .
H3B H 0.8552 0.9460 0.7305 0.032 Uiso 1 1 calc R . .
C4 C 0.6742(4) 0.9568(3) 0.7468(3) 0.0241(10) Uani 1 1 d . . .
C5 C 0.6003(5) 0.9633(3) 0.8274(3) 0.0285(11) Uani 1 1 d . . .
H5 H 0.6230 0.9299 0.8862 0.034 Uiso 1 1 calc R . .
C6 C 0.4944(5) 1.0180(3) 0.8223(3) 0.0323(11) Uani 1 1 d . . .
H6 H 0.4454 1.0229 0.8781 0.039 Uiso 1 1 calc R . .
C7 C 0.4590(5) 1.0657(4) 0.7367(4) 0.0379(13) Uani 1 1 d . . .
H7 H 0.3865 1.1039 0.7338 0.045 Uiso 1 1 calc R . .
C8 C 0.5303(5) 1.0574(3) 0.6554(3) 0.0336(12) Uani 1 1 d . . .
H8 H 0.5055 1.0885 0.5960 0.040 Uiso 1 1 calc R . .
C9 C 0.6380(5) 1.0037(3) 0.6604(3) 0.0264(11) Uani 1 1 d . . .
C10 C 1.1924(5) 0.7371(4) 0.7572(3) 0.0322(12) Uani 1 1 d . . .
H10A H 1.2335 0.7793 0.8075 0.039 Uiso 1 1 calc R . .
H10B H 1.1834 0.6656 0.7833 0.039 Uiso 1 1 calc R . .
C11 C 1.2698(5) 0.7323(3) 0.6697(3) 0.0264(11) Uani 1 1 d . . .
C12 C 1.3721(5) 0.7902(4) 0.6615(3) 0.0343(12) Uani 1 1 d . . .
H12 H 1.3944 0.8363 0.7126 0.041 Uiso 1 1 calc R . .
C13 C 1.4438(5) 0.7827(4) 0.5797(4) 0.0375(12) Uani 1 1 d . . .
H13 H 1.5143 0.8232 0.5750 0.045 Uiso 1 1 calc R . .
C14 C 1.4115(5) 0.7157(3) 0.5055(3) 0.0326(12) Uani 1 1 d . . .
H14 H 1.4605 0.7096 0.4498 0.039 Uiso 1 1 calc R . .
C15 C 1.3094(5) 0.6584(3) 0.5119(3) 0.0286(11) Uani 1 1 d . . .
H15 H 1.2878 0.6126 0.4605 0.034 Uiso 1 1 calc R . .
C16 C 1.2364(4) 0.6664(3) 0.5932(3) 0.0236(10) Uani 1 1 d . . .

loop_
_atom_site_aniso_label
_atom_site_aniso_U_11
_atom_site_aniso_U_22
_atom_site_aniso_U_33
_atom_site_aniso_U_23
_atom_site_aniso_U_13
_atom_site_aniso_U_12
Re1 0.02162(12) 0.02632(9) 0.01915(8) -0.00198(6) 0.00119(7) -0.00163(8)
Re2 0.02012(12) 0.02017(8) 0.01858(8) -0.00254(6) 0.00363(7) -0.00168(7)
S1 0.0213(7) 0.0232(5) 0.0216(5) -0.0023(4) 0.0047(5) -0.0008(5)
S2 0.0331(8) 0.0263(5) 0.0302(5) 0.0027(4) 0.0068(5) 0.0024(5)
S3 0.0278(8) 0.0296(5) 0.0194(5) -0.0039(4) 0.0002(5) 0.0025(5)
S4 0.0278(8) 0.0208(5) 0.0321(5) -0.0027(4) 0.0056(5) 0.0001(5)
S5 0.0249(8) 0.0396(6) 0.0193(5) 0.0005(4) 0.0055(5) 0.0003(5)
O 0.029(2) 0.0431(19) 0.0307(16) -0.0093(14) -0.0002(16) -0.0055(16)
C1 0.034(4) 0.038(3) 0.029(2) 0.009(2) 0.001(2) -0.002(2)
C2 0.028(3) 0.025(2) 0.038(2) -0.0077(18) 0.009(2) -0.006(2)
C3 0.032(3) 0.026(2) 0.0217(19) -0.0065(17) 0.004(2) 0.001(2)
C4 0.022(3) 0.021(2) 0.029(2) -0.0075(17) 0.000(2) -0.0027(19)
C5 0.026(3) 0.028(2) 0.031(2) -0.0049(18) 0.003(2) -0.002(2)
C6 0.025(3) 0.034(2) 0.038(2) -0.008(2) 0.009(2) -0.001(2)
C7 0.022(3) 0.034(3) 0.058(3) -0.011(2) 0.007(3) 0.006(2)
C8 0.033(4) 0.029(2) 0.040(3) -0.0017(19) 0.000(2) 0.002(2)
C9 0.027(3) 0.021(2) 0.031(2) -0.0061(17) 0.002(2) -0.004(2)
C10 0.035(4) 0.037(3) 0.025(2) -0.0035(19) -0.006(2) 0.007(2)
C11 0.026(3) 0.029(2) 0.024(2) 0.0014(17) -0.002(2) 0.004(2)
C12 0.030(4) 0.035(3) 0.038(3) -0.005(2) -0.007(2) 0.002(2)
C13 0.024(3) 0.037(3) 0.052(3) 0.002(2) -0.001(3) -0.003(2)
C14 0.034(4) 0.032(2) 0.032(2) 0.0044(19) 0.005(2) 0.001(2)
C15 0.031(3) 0.025(2) 0.029(2) -0.0004(18) -0.001(2) 0.004(2)
C16 0.023(3) 0.022(2) 0.025(2) 0.0054(16) -0.004(2) 0.0019(19)

loop_
_atom_type_symbol
_atom_type_description
_atom_type_scat_dispersion_real
_atom_type_scat_dispersion_imag
_atom_type_scat_source
C C 0.0033 0.0016 'International Tables Vol C Tables 4.2.6.8 and 6.1.1.4'
H H 0.0000 0.0000 'International Tables Vol C Tables 4.2.6.8 and 6.1.1.4'
S S 0.1246 0.1234 'International Tables Vol C Tables 4.2.6.8 and 6.1.1.4'
Re Re -1.0185 7.2310 'International Tables Vol C Tables 4.2.6.8 and 6.1.1.4'
O O 0.0106 0.0060 'International Tables Vol C Tables 4.2.6.8 and 6.1.1.4'

loop_
_geom_angle_atom_site_label_1
_geom_angle_atom_site_label_2
_geom_angle_atom_site_label_3
_geom_angle
_geom_angle_site_symmetry_1
_geom_angle_site_symmetry_3
_geom_angle_publ_flag
O Re1 C1 101.95(17) . . ?
O Re1 S5 108.65(12) . . ?
C1 Re1 S5 77.47(14) . . ?
O Re1 S2 112.02(13) . . ?
C1 Re1 S2 74.31(13) . . ?
S5 Re1 S2 134.16(5) . . ?
O Re1 S1 103.93(11) . . ?
C1 Re1 S1 152.56(13) . . ?
S5 Re1 S1 102.46(4) . . ?
S2 Re1 S1 87.60(4) . . ?
O Re1 Re2 110.76(12) . . ?
C1 Re1 Re2 124.14(14) . . ?
S5 Re1 Re2 49.99(3) . . ?
S2 Re1 Re2 127.23(3) . . ?
S1 Re1 Re2 52.96(3) . . ?
C2 Re2 S5 118.30(13) . . ?
C2 Re2 S3 127.20(13) . . ?
S5 Re2 S3 114.33(4) . . ?
C2 Re2 S4 81.47(14) . . ?
S5 Re2 S4 94.02(4) . . ?
S3 Re2 S4 91.14(4) . . ?
C2 Re2 S1 81.52(13) . . ?
S5 Re2 S1 108.05(4) . . ?
S3 Re2 S1 86.58(4) . . ?
S4 Re2 S1 156.71(4) . . ?
C2 Re2 Re1 100.32(14) . . ?
S5 Re2 Re1 53.79(3) . . ?
S3 Re2 Re1 113.83(3) . . ?
S4 Re2 Re1 144.71(3) . . ?
S1 Re2 Re1 54.80(2) . . ?
C3 S1 Re2 117.49(18) . . ?
C3 S1 Re1 109.22(14) . . ?
Re2 S1 Re1 72.25(3) . . ?
C9 S2 Re1 115.25(14) . . ?
C10 S3 Re2 111.00(14) . . ?
C16 S4 Re2 105.20(14) . . ?
Re2 S5 Re1 76.22(4) . . ?
C4 C3 S1 107.2(3) . . ?
C9 C4 C5 119.0(5) . . ?
C9 C4 C3 119.5(4) . . ?
C5 C4 C3 121.5(4) . . ?
C6 C5 C4 120.4(4) . . ?
C5 C6 C7 120.6(5) . . ?
C6 C7 C8 119.4(5) . . ?
C7 C8 C9 120.3(5) . . ?
C4 C9 C8 120.2(4) . . ?
C4 C9 S2 123.4(4) . . ?
C8 C9 S2 116.3(3) . . ?
C11 C10 S3 115.2(3) . . ?
C12 C11 C16 119.0(4) . . ?
C12 C11 C10 122.4(4) . . ?
C16 C11 C10 118.6(4) . . ?
C11 C12 C13 121.1(5) . . ?
C14 C13 C12 119.5(5) . . ?
C15 C14 C13 120.2(5) . . ?
C14 C15 C16 120.7(4) . . ?
C15 C16 C11 119.5(4) . . ?
C15 C16 S4 119.8(3) . . ?
C11 C16 S4 120.7(4) . . ?

loop_
_geom_bond_atom_site_label_1
_geom_bond_atom_site_label_2
_geom_bond_distance
_geom_bond_site_symmetry_2
_geom_bond_publ_flag
Re1 O 1.675(3) . ?
Re1 C1 2.185(4) . ?
Re1 S5 2.3072(13) . ?
Re1 S2 2.3288(11) . ?
Re1 S1 2.3828(10) . ?
Re1 Re2 2.7773(3) . ?
Re2 C2 2.138(4) . ?
Re2 S5 2.1901(10) . ?
Re2 S3 2.2502(11) . ?
Re2 S4 2.3118(12) . ?
Re2 S1 2.3276(12) . ?
S1 C3 1.847(4) . ?
S2 C9 1.787(5) . ?
S3 C10 1.836(5) . ?
S4 C16 1.769(5) . ?
C3 C4 1.485(7) . ?
C4 C9 1.392(6) . ?
C4 C5 1.393(6) . ?
C5 C6 1.382(7) . ?
C6 C7 1.384(7) . ?
C7 C8 1.385(7) . ?
C8 C9 1.393(7) . ?
C10 C11 1.492(6) . ?
C11 C12 1.373(7) . ?
C11 C16 1.400(6) . ?
C12 C13 1.393(7) . ?
C13 C14 1.381(7) . ?
C14 C15 1.365(7) . ?
C15 C16 1.397(6) . ?
